data_4336180
loop_
_publ_author_name
'Petri Sepp\"al\"a'
'Enrique Colacio'
'Antonio J. Mota'
'Reijo Sillanp\"a\"a'

_publ_contact_author_address
;
Department of Chemistry
University of Jyv\"askyl\"a
P.O.Box 35
FI-40014 University of Jyv\"askyl\"a
Finland
;
_publ_contact_author_email resillan@jyu.fi
_publ_contact_author_fax '+358 14 260 1021'
_publ_contact_author_name 'Sillanp\"a\"a, Reijo'
_publ_section_title
;
 Structural Diversity due to Amino Alcohol Ligands Leading to Rare
 \m4-Hydroxo-Bridged Tetranuclear and "Bicapped Cubane" Cores in
 Copper(II) Complexes: A Theoretical and Experimental Magnetostructural
 Study
;
_journal_name_full 'Inorganic Chemistry'
_journal_page_first 11096
_journal_page_last 11109
_journal_paper_doi 10.1021/ic401325b
_journal_volume 52
_journal_year 2013
_chemical_compound_source 'synthesis as described'
_chemical_formula_moiety 'C4 H14 Cu1 N4 O8'
_chemical_formula_sum 'C4 H14 Cu N4 O8'
_chemical_formula_weight 309.73
_chemical_name_systematic
;
 ?
;
_space_group_IT_number 15
_symmetry_cell_setting monoclinic
_symmetry_Int_Tables_number 15
_symmetry_space_group_name_Hall '-C 2yc'
_symmetry_space_group_name_H-M 'C 1 2/c 1'
_atom_sites_solution_hydrogens geom
_atom_sites_solution_primary direct
_atom_sites_solution_secondary difmap
_audit_conform_dict_location ftp://ftp.iucr.org/pub/cif_core.dic
_audit_conform_dict_name cif_core.dic
_audit_conform_dict_version 2.3
_audit_creation_date 2012-07-06T15:52:19-00:00
_audit_creation_method 'WinGX routine CIF_UPDATE'
_cell_angle_alpha 90
_cell_angle_beta 127.281(2)
_cell_angle_gamma 90
_cell_formula_units_Z 4
_cell_length_a 15.8635(12)
_cell_length_b 7.0947(3)
_cell_length_c 12.5603(9)
_cell_measurement_reflns_used 1127
_cell_measurement_temperature 123(2)
_cell_measurement_theta_max 28.283
_cell_measurement_theta_min 0.407
_cell_measurement_wavelength 0.71073
_cell_volume 1124.78(13)
_computing_cell_refinement 'HKL Scalepack (Otwinowski & Minor 1997)'
_computing_data_collection 'Collect (Bruker AXS BV, 1997-2004)'
_computing_data_reduction 'HKL Denzo and Scalepack (Otwinowski & Minor 1997)'
_computing_molecular_graphics 'DIAMOND (Brandenburg & Putz, 1999)'
_computing_publication_material 'WinGX publication routines (Farrugia, 1999)'
_computing_structure_refinement 'SHELXL-97 (Sheldrick, 2008)'
_computing_structure_solution 'SUPERFLIP (Palatinus & Chapuis, 2007)'
_diffrn_ambient_temperature 123(2)
_diffrn_detector 'CCD plate'
_diffrn_detector_area_resol_mean 9
_diffrn_measured_fraction_theta_full 0.995
_diffrn_measured_fraction_theta_max 0.995
_diffrn_measurement_device '95mm CCD camera on \k-goniostat'
_diffrn_measurement_device_type KappaCCD
_diffrn_measurement_method 'CCD rotation images, thick slices'
_diffrn_orient_matrix_type 'by Bruker AXS Collect from scalepack cell'
_diffrn_orient_matrix_UB_11 0.386453E-1
_diffrn_orient_matrix_UB_12 0.766359E-1
_diffrn_orient_matrix_UB_13 0.839399E-1
_diffrn_orient_matrix_UB_21 0.664014E-1
_diffrn_orient_matrix_UB_22 -0.102719E-1
_diffrn_orient_matrix_UB_23 0.77597E-2
_diffrn_orient_matrix_UB_31 -0.193429E-1
_diffrn_orient_matrix_UB_32 0.117849
_diffrn_orient_matrix_UB_33 -0.539088E-1
_diffrn_radiation_monochromator graphite
_diffrn_radiation_probe x-ray
_diffrn_radiation_type MoK\a
_diffrn_radiation_wavelength 0.71073
_diffrn_reflns_av_R_equivalents 0.0226
_diffrn_reflns_av_unetI/netI 0.0308
_diffrn_reflns_limit_h_max 12
_diffrn_reflns_limit_h_min -19
_diffrn_reflns_limit_k_max 8
_diffrn_reflns_limit_k_min -7
_diffrn_reflns_limit_l_max 15
_diffrn_reflns_limit_l_min -12
_diffrn_reflns_number 2731
_diffrn_reflns_theta_full 26
_diffrn_reflns_theta_max 26
_diffrn_reflns_theta_min 3.29
_diffrn_source 'Enraf Nonius FR590'
_exptl_absorpt_coefficient_mu 1.982
_exptl_absorpt_correction_T_max 0.7457
_exptl_absorpt_correction_T_min 0.6266
_exptl_absorpt_correction_type multi-scan
_exptl_absorpt_process_details
;
 Bruker (2001). SADABS-2008/1. Bruker AXS Inc., Madison, Wisconsin, USA.
;
_exptl_crystal_colour blue
_exptl_crystal_density_diffrn 1.829
_exptl_crystal_description plate
_exptl_crystal_F_000 636
_exptl_crystal_size_max 0.4
_exptl_crystal_size_mid 0.18
_exptl_crystal_size_min 0.1
_refine_diff_density_max 0.294
_refine_diff_density_min -0.392
_refine_diff_density_rms 0.064
_refine_ls_extinction_method none
_refine_ls_goodness_of_fit_ref 1.075
_refine_ls_hydrogen_treatment mixed
_refine_ls_matrix_type full
_refine_ls_number_parameters 83
_refine_ls_number_reflns 1099
_refine_ls_number_restraints 1
_refine_ls_restrained_S_all 1.076
_refine_ls_R_factor_all 0.0278
_refine_ls_R_factor_gt 0.0244
_refine_ls_shift/su_max 0
_refine_ls_shift/su_mean 0
_refine_ls_structure_factor_coef Fsqd
_refine_ls_weighting_details 'calc w=1/[\s^2^(Fo^2^)+(0.0237P)^2^+1.3739P] where P=(Fo^2^+2Fc^2^)/3'
_refine_ls_weighting_scheme calc
_refine_ls_wR_factor_gt 0.0584
_refine_ls_wR_factor_ref 0.0596
_reflns_number_gt 983
_reflns_number_total 1099
_reflns_threshold_expression >2\s(I)
_cod_data_source_file ic401325b_si_002_5.cif
_cod_data_source_block import_Complex4
_cod_original_sg_symbol_H-M 'C 2/c'
_cod_database_code 4336180

loop_
_symmetry_equiv_pos_as_xyz
'x, y, z'
'-x, y, -z+1/2'
'x+1/2, y+1/2, z'
'-x+1/2, y+1/2, -z+1/2'
'-x, -y, -z'
'x, -y, z-1/2'
'-x+1/2, -y+1/2, -z'
'x+1/2, -y+1/2, z-1/2'

loop_
_atom_site_label
_atom_site_type_symbol
_atom_site_fract_x
_atom_site_fract_y
_atom_site_fract_z
_atom_site_U_iso_or_equiv
_atom_site_adp_type
_atom_site_occupancy
_atom_site_symmetry_multiplicity
_atom_site_calc_flag
_atom_site_refinement_flags
C1 C -0.13140(16) 0.1518(3) 0.0611(2) 0.0193(4) Uani 1 1 d .
H1A H -0.1789 0.2292 -0.0203 0.023 Uiso 1 1 calc R
H1B H -0.1377 0.1951 0.1309 0.023 Uiso 1 1 calc R
C2 C 0.15965(17) 0.0540(3) -0.0306(2) 0.0195(4) Uani 1 1 d .
H2A H 0.2358 0.0727 0.0119 0.023 Uiso 1 1 calc R
H2B H 0.1178 0.1288 -0.1142 0.023 Uiso 1 1 calc R
Cu1 Cu 0 0 0 0.01357(13) Uani 1 2 d S
N1 N 0.13573(13) 0.1156(2) 0.06122(16) 0.0159(4) Uani 1 1 d .
H1AN H 0.1307 0.2448 0.0602 0.019 Uiso 1 1 calc R
H1BN H 0.1889 0.0778 0.1472 0.019 Uiso 1 1 calc R
N2 N 0.08150(14) -0.4069(2) 0.16927(17) 0.0185(4) Uani 1 1 d .
O1 O -0.02311(11) 0.1671(2) 0.10779(14) 0.0176(3) Uani 1 1 d D
O2 O 0.10604(12) -0.2369(2) 0.18349(14) 0.0230(3) Uani 1 1 d .
O3 O -0.01396(12) -0.4553(2) 0.10793(16) 0.0238(3) Uani 1 1 d .
O4 O 0.15108(12) -0.5320(2) 0.21533(16) 0.0274(4) Uani 1 1 d .
H1O H -0.008(2) 0.279(3) 0.114(3) 0.037(8) Uiso 1 1 d D

loop_
_atom_site_aniso_label
_atom_site_aniso_U_11
_atom_site_aniso_U_22
_atom_site_aniso_U_33
_atom_site_aniso_U_23
_atom_site_aniso_U_13
_atom_site_aniso_U_12
C1 0.0131(10) 0.0249(11) 0.0219(11) -0.0024(9) 0.0116(9) 0.0005(8)
C2 0.0159(10) 0.0241(11) 0.0210(11) 0.0021(8) 0.0124(9) 0.0000(8)
Cu1 0.01109(19) 0.01293(19) 0.01534(19) -0.00208(13) 0.00730(16) -0.00125(13)
N1 0.0144(8) 0.0121(8) 0.0172(9) -0.0005(7) 0.0075(7) -0.0001(6)
N2 0.0217(10) 0.0158(9) 0.0130(8) -0.0007(7) 0.0079(8) 0.0005(7)
O1 0.0143(8) 0.0171(8) 0.0219(8) -0.0045(6) 0.0113(7) -0.0034(6)
O2 0.0259(8) 0.0142(7) 0.0211(8) -0.0001(6) 0.0102(7) -0.0031(6)
O3 0.0169(8) 0.0212(8) 0.0259(8) -0.0004(6) 0.0092(7) -0.0018(6)
O4 0.0182(8) 0.0196(8) 0.0259(8) -0.0018(6) 0.0037(7) 0.0061(6)

loop_
_atom_type_symbol
_atom_type_description
_atom_type_scat_dispersion_real
_atom_type_scat_dispersion_imag
_atom_type_scat_source
C C 0.0033 0.0016 'International Tables Vol C Tables 4.2.6.8 and 6.1.1.4'
H H 0 0 'International Tables Vol C Tables 4.2.6.8 and 6.1.1.4'
Cu Cu 0.3201 1.2651 'International Tables Vol C Tables 4.2.6.8 and 6.1.1.4'
N N 0.0061 0.0033 'International Tables Vol C Tables 4.2.6.8 and 6.1.1.4'
O O 0.0106 0.006 'International Tables Vol C Tables 4.2.6.8 and 6.1.1.4'

loop_
_geom_angle_atom_site_label_1
_geom_angle_atom_site_label_2
_geom_angle_atom_site_label_3
_geom_angle
_geom_angle_site_symmetry_1
_geom_angle_site_symmetry_3
O1 C1 C2 105.85(15) . 5
O1 C1 H1A 110.6 . .
C2 C1 H1A 110.6 5 .
O1 C1 H1B 110.6 . .
C2 C1 H1B 110.6 5 .
H1A C1 H1B 108.7 . .
N1 C2 C1 107.83(16) . 5
N1 C2 H2A 110.1 . .
C1 C2 H2A 110.1 5 .
N1 C2 H2B 110.1 . .
C1 C2 H2B 110.1 5 .
H2A C2 H2B 108.5 . .
N1 Cu1 N1 180.00(10) . 5
N1 Cu1 O1 84.58(6) . 5
N1 Cu1 O1 95.42(6) 5 5
N1 Cu1 O1 95.42(6) . .
N1 Cu1 O1 84.58(6) 5 .
O1 Cu1 O1 180.00(6) 5 .
C2 N1 Cu1 107.92(12) . .
C2 N1 H1AN 110.1 . .
Cu1 N1 H1AN 110.1 . .
C2 N1 H1BN 110.1 . .
Cu1 N1 H1BN 110.1 . .
H1AN N1 H1BN 108.4 . .
O2 N2 O4 120.55(18) . .
O2 N2 O3 120.39(16) . .
O4 N2 O3 119.05(17) . .
C1 O1 Cu1 110.03(12) . .
C1 O1 H1O 108.7(19) . .
Cu1 O1 H1O 118.3(19) . .

loop_
_geom_bond_atom_site_label_1
_geom_bond_atom_site_label_2
_geom_bond_distance
_geom_bond_site_symmetry_2
C1 O1 1.444(2) .
C1 C2 1.508(3) 5
C1 H1A 0.99 .
C1 H1B 0.99 .
C2 N1 1.482(2) .
C2 C1 1.508(3) 5
C2 H2A 0.99 .
C2 H2B 0.99 .
Cu1 N1 1.9733(16) .
Cu1 N1 1.9733(16) 5
Cu1 O1 1.9935(14) 5
Cu1 O1 1.9935(14) .
N1 H1AN 0.92 .
N1 H1BN 0.92 .
N2 O2 1.247(2) .
N2 O4 1.252(2) .
N2 O3 1.261(2) .
O1 H1O 0.821(17) .

loop_
_geom_hbond_atom_site_label_D
_geom_hbond_atom_site_label_H
_geom_hbond_atom_site_label_A
_geom_hbond_distance_DH
_geom_hbond_distance_HA
_geom_hbond_distance_DA
_geom_hbond_angle_DHA
_geom_hbond_site_symmetry_A
N1 H1AN O3 0.92 2.32 3.014(2) 132 5
N1 H1AN O4 0.92 2.38 3.080(2) 133.3 1_565
N1 H1BN O4 0.92 2.17 2.985(2) 146.7 4
O1 H1O O3 0.821(17) 1.886(18) 2.683(2) 163(3) 1_565
O1 H1O O4 0.821(17) 2.43(2) 3.081(2) 138(2) 1_565
O1 H1O N2 0.821(17) 2.502(18) 3.306(2) 167(3) 1_565

loop_
_geom_torsion_atom_site_label_1
_geom_torsion_atom_site_label_2
_geom_torsion_atom_site_label_3
_geom_torsion_atom_site_label_4
_geom_torsion
_geom_torsion_site_symmetry_1
C1 C2 N1 Cu1 -41.14(18) 5
N1 Cu1 N1 C2 15E1(6) 5
O1 Cu1 N1 C2 15.21(12) 5
O1 Cu1 N1 C2 -164.79(12) .
C2 C1 O1 Cu1 39.88(18) 5
N1 Cu1 O1 C1 165.54(13) .
N1 Cu1 O1 C1 -14.46(13) 5
O1 Cu1 O1 C1 -7E1(10) 5
